data_2226221
loop_
_publ_author_name
'Ahmad, Naveed'
'Siddiqui, Hamid Latif'
'Zia-ur-Rehman, Muhammad'
'Parvez, Masood'

_publ_section_title
;
 (<i>E</i>)-3-(3-Chlorophenyl)-1-(4-methoxyphenyl)prop-2-en-1-one
;
_journal_coeditor_code LH5044
_journal_issue 6
_journal_name_full 'Acta Crystallographica Section E'
_journal_page_first o1346
_journal_page_last o1347
_journal_paper_doi 10.1107/S1600536810017150
_journal_volume 66
_journal_year 2010
_chemical_formula_iupac 'C16 H13 Cl O2'
_chemical_formula_moiety 'C16 H13 Cl O2'
_chemical_formula_sum 'C16 H13 Cl O2'
_chemical_formula_weight 272.71
_chemical_name_systematic
;
(<i>E</i>)-3-(3-Chlorophenyl)-1-(4-methoxyphenyl)prop-2-en-1-one
;
_space_group_IT_number 4
_symmetry_cell_setting monoclinic
_symmetry_space_group_name_Hall 'P 2yb'
_symmetry_space_group_name_H-M 'P 1 21 1'
_atom_sites_solution_hydrogens difmap
_atom_sites_solution_primary direct
_atom_sites_solution_secondary difmap
_cell_angle_alpha 90.00
_cell_angle_beta 107.582(2)
_cell_angle_gamma 90.00
_cell_formula_units_Z 2
_cell_length_a 10.3415(6)
_cell_length_b 3.89380(10)
_cell_length_c 16.9152(10)
_cell_measurement_reflns_used 1186
_cell_measurement_temperature 173(2)
_cell_measurement_theta_max 27.5
_cell_measurement_theta_min 1.0
_cell_volume 649.32(6)
_computing_cell_refinement 'DENZO (Otwinowski & Minor, 1997)'
_computing_data_collection 'COLLECT (Hooft, 1998)'
_computing_data_reduction 'SCALEPACK (Otwinowski & Minor, 1997)'
_computing_molecular_graphics 'ORTEP-3 for Windows (Farrugia, 1997)'
_computing_publication_material 'SHELXL97 (Sheldrick, 2008)'
_computing_structure_refinement 'SHELXL97 (Sheldrick, 2008)'
_computing_structure_solution 'SHELXS97 (Sheldrick, 2008)'
_diffrn_ambient_temperature 173(2)
_diffrn_measured_fraction_theta_full 0.978
_diffrn_measured_fraction_theta_max 0.978
_diffrn_measurement_device_type 'Nonius KappaCCD'
_diffrn_measurement_method ' \w and \f '
_diffrn_radiation_monochromator graphite
_diffrn_radiation_source 'fine-focus sealed tube'
_diffrn_radiation_type MoK\a
_diffrn_radiation_wavelength 0.71073
_diffrn_reflns_av_R_equivalents 0.000
_diffrn_reflns_av_sigmaI/netI 0.026
_diffrn_reflns_limit_h_max 12
_diffrn_reflns_limit_h_min -12
_diffrn_reflns_limit_k_max 4
_diffrn_reflns_limit_k_min -4
_diffrn_reflns_limit_l_max 19
_diffrn_reflns_limit_l_min -20
_diffrn_reflns_number 2099
_diffrn_reflns_theta_full 25.0
_diffrn_reflns_theta_max 25.0
_diffrn_reflns_theta_min 2.1
_diffrn_standards_interval_count 0
_diffrn_standards_interval_time 0
_diffrn_standards_number 0
_exptl_absorpt_coefficient_mu 0.288
_exptl_absorpt_correction_T_max 0.989
_exptl_absorpt_correction_T_min 0.950
_exptl_absorpt_correction_type multi-scan
_exptl_absorpt_process_details '(SORTAV; Blessing, 1997)'
_exptl_crystal_colour colourless
_exptl_crystal_density_diffrn 1.395
_exptl_crystal_density_method 'not measured'
_exptl_crystal_description plate
_exptl_crystal_F_000 284
_exptl_crystal_size_max 0.18
_exptl_crystal_size_mid 0.16
_exptl_crystal_size_min 0.04
_refine_diff_density_max 0.13
_refine_diff_density_min -0.14
_refine_ls_abs_structure_details 'Flack (1983), 687 Friedel pairs'
_refine_ls_abs_structure_Flack 0.08(6)
_refine_ls_extinction_method none
_refine_ls_goodness_of_fit_ref 1.15
_refine_ls_hydrogen_treatment constr
_refine_ls_matrix_type full
_refine_ls_number_parameters 173
_refine_ls_number_reflns 2099
_refine_ls_number_restraints 1
_refine_ls_restrained_S_all 1.15
_refine_ls_R_factor_all 0.026
_refine_ls_R_factor_gt 0.026
_refine_ls_shift/su_max 0.000
_refine_ls_shift/su_mean 0.000
_refine_ls_structure_factor_coef Fsqd
_refine_ls_weighting_details 'calc w=1/[\s^2^(Fo^2^)+(0.0313P)^2^+0.1510P] where P=(Fo^2^+2Fc^2^)/3'
_refine_ls_weighting_scheme calc
_refine_ls_wR_factor_gt 0.072
_refine_ls_wR_factor_ref 0.073
_reflns_number_gt 2075
_reflns_number_total 2099
_reflns_threshold_expression I>2\s(I)
_cod_data_source_file lh5044.cif
_cod_data_source_block I
_cod_original_sg_symbol_H-M 'P 21'
_cod_database_code 2226221
_cod_database_fobs_code 2226221

loop_
_symmetry_equiv_pos_as_xyz
'x, y, z'
'-x, y+1/2, -z'

loop_
_atom_site_type_symbol
_atom_site_label
_atom_site_fract_x
_atom_site_fract_y
_atom_site_fract_z
_atom_site_U_iso_or_equiv
_atom_site_adp_type
_atom_site_calc_flag
_atom_site_refinement_flags
_atom_site_occupancy
_atom_site_disorder_assembly
_atom_site_disorder_group
Cl Cl1 0.28612(5) 0.84356(13) -0.07337(2) 0.03991(15) Uani d . 1 . .
O O1 1.26882(11) 0.5880(4) 0.35589(7) 0.0330(3) Uani d . 1 . .
O O2 0.67938(12) 0.6392(4) 0.39544(8) 0.0413(4) Uani d . 1 . .
C C1 0.85889(16) 0.6328(4) 0.33613(10) 0.0247(4) Uani d . 1 . .
C C2 0.90929(17) 0.7521(4) 0.27311(10) 0.0267(4) Uani d . 1 . .
H H2 0.8490 0.8486 0.2242 0.032 Uiso calc R 1 . .
C C3 1.04622(18) 0.7304(5) 0.28148(10) 0.0290(4) Uani d . 1 . .
H H3 1.0797 0.8125 0.2385 0.035 Uiso calc R 1 . .
C C4 1.13507(16) 0.5884(4) 0.35290(10) 0.0253(4) Uani d . 1 . .
C C5 1.08649(17) 0.4606(5) 0.41555(10) 0.0264(4) Uani d . 1 . .
H H5 1.1465 0.3585 0.4637 0.032 Uiso calc R 1 . .
C C6 0.94934(17) 0.4851(5) 0.40622(10) 0.0261(4) Uani d . 1 . .
H H6 0.9158 0.3989 0.4488 0.031 Uiso calc R 1 . .
C C7 1.36446(17) 0.4448(5) 0.42797(12) 0.0365(5) Uani d . 1 . .
H H7A 1.4561 0.4645 0.4229 0.044 Uiso calc R 1 . .
H H7B 1.3430 0.2022 0.4330 0.044 Uiso calc R 1 . .
H H7C 1.3598 0.5697 0.4773 0.044 Uiso calc R 1 . .
C C8 0.71475(17) 0.6756(5) 0.33309(10) 0.0287(4) Uani d . 1 . .
C C9 0.61392(17) 0.7636(5) 0.25241(10) 0.0284(4) Uani d . 1 . .
H H9 0.6357 0.7207 0.2026 0.034 Uiso calc R 1 . .
C C10 0.49465(16) 0.9000(5) 0.24782(10) 0.0276(4) Uani d . 1 . .
H H10 0.4780 0.9468 0.2990 0.033 Uiso calc R 1 . .
C C11 0.38516(17) 0.9868(5) 0.17214(11) 0.0252(3) Uani d . 1 . .
C C12 0.38969(16) 0.8919(5) 0.09297(10) 0.0267(4) Uani d . 1 . .
H H12 0.4662 0.7735 0.0865 0.032 Uiso calc R 1 . .
C C13 0.28167(17) 0.9727(5) 0.02468(10) 0.0280(4) Uani d . 1 . .
C C14 0.16803(17) 1.1442(5) 0.03152(11) 0.0311(4) Uani d . 1 . .
H H14 0.0946 1.1960 -0.0164 0.037 Uiso calc R 1 . .
C C15 0.16385(18) 1.2383(5) 0.10952(12) 0.0325(4) Uani d . 1 . .
H H15 0.0870 1.3567 0.1154 0.039 Uiso calc R 1 . .
C C16 0.27161(17) 1.1606(5) 0.17948(11) 0.0290(4) Uani d . 1 . .
H H16 0.2677 1.2268 0.2328 0.035 Uiso calc R 1 . .

loop_
_atom_site_aniso_label
_atom_site_aniso_U_11
_atom_site_aniso_U_22
_atom_site_aniso_U_33
_atom_site_aniso_U_12
_atom_site_aniso_U_13
_atom_site_aniso_U_23
Cl1 0.0526(3) 0.0409(3) 0.0234(2) -0.0034(2) 0.00716(18) 0.0004(2)
O1 0.0243(6) 0.0444(8) 0.0294(6) 0.0004(6) 0.0068(5) 0.0020(6)
O2 0.0302(6) 0.0675(10) 0.0268(6) 0.0045(7) 0.0093(5) 0.0055(7)
C1 0.0258(8) 0.0247(8) 0.0214(8) -0.0002(7) 0.0037(6) -0.0034(7)
C2 0.0300(9) 0.0279(9) 0.0201(8) 0.0004(7) 0.0044(6) 0.0020(7)
C3 0.0323(8) 0.0330(9) 0.0217(8) -0.0033(7) 0.0082(6) -0.0001(7)
C4 0.0255(8) 0.0254(8) 0.0242(8) -0.0018(7) 0.0061(6) -0.0042(7)
C5 0.0280(8) 0.0268(8) 0.0216(8) 0.0014(7) 0.0034(6) -0.0002(7)
C6 0.0313(8) 0.0264(8) 0.0207(8) -0.0007(7) 0.0080(6) -0.0009(7)
C7 0.0260(8) 0.0436(12) 0.0349(10) 0.0017(8) 0.0017(7) 0.0037(9)
C8 0.0284(8) 0.0325(9) 0.0235(8) -0.0005(8) 0.0055(7) -0.0017(8)
C9 0.0262(8) 0.0349(10) 0.0227(8) -0.0006(7) 0.0053(6) -0.0029(8)
C10 0.0294(8) 0.0307(10) 0.0222(8) -0.0002(8) 0.0071(6) 0.0001(7)
C11 0.0244(7) 0.0245(8) 0.0263(8) -0.0041(7) 0.0069(6) 0.0010(7)
C12 0.0259(8) 0.0266(9) 0.0270(8) -0.0022(7) 0.0070(6) -0.0001(8)
C13 0.0331(9) 0.0246(8) 0.0250(8) -0.0075(7) 0.0067(7) 0.0008(7)
C14 0.0276(8) 0.0280(9) 0.0319(9) -0.0034(8) 0.0003(7) 0.0064(8)
C15 0.0249(8) 0.0292(10) 0.0427(10) 0.0014(7) 0.0090(7) 0.0026(8)
C16 0.0284(8) 0.0298(9) 0.0291(9) -0.0014(8) 0.0091(7) -0.0001(8)

loop_
_atom_type_symbol
_atom_type_description
_atom_type_scat_dispersion_real
_atom_type_scat_dispersion_imag
_atom_type_scat_source
C C 0.0033 0.0016 'International Tables Vol C Tables 4.2.6.8 and 6.1.1.4'
H H 0.0000 0.0000 'International Tables Vol C Tables 4.2.6.8 and 6.1.1.4'
O O 0.0106 0.0060 'International Tables Vol C Tables 4.2.6.8 and 6.1.1.4'
Cl Cl 0.1484 0.1585 'International Tables Vol C Tables 4.2.6.8 and 6.1.1.4'

loop_
_geom_angle_atom_site_label_1
_geom_angle_atom_site_label_2
_geom_angle_atom_site_label_3
_geom_angle_site_symmetry_1
_geom_angle_site_symmetry_3
_geom_angle
_geom_angle_publ_flag
C4 O1 C7 . . 117.56(13) ?
C6 C1 C2 . . 118.44(15) ?
C6 C1 C8 . . 118.99(14) ?
C2 C1 C8 . . 122.48(14) ?
C3 C2 C1 . . 120.48(15) ?
C3 C2 H2 . . 119.8 ?
C1 C2 H2 . . 119.8 ?
C2 C3 C4 . . 120.00(15) ?
C2 C3 H3 . . 120.0 ?
C4 C3 H3 . . 120.0 ?
O1 C4 C3 . . 115.28(14) ?
O1 C4 C5 . . 124.30(15) ?
C3 C4 C5 . . 120.42(15) ?
C6 C5 C4 . . 118.77(15) ?
C6 C5 H5 . . 120.6 ?
C4 C5 H5 . . 120.6 ?
C5 C6 C1 . . 121.85(15) ?
C5 C6 H6 . . 119.1 ?
C1 C6 H6 . . 119.1 ?
O1 C7 H7A . . 109.5 ?
O1 C7 H7B . . 109.5 ?
H7A C7 H7B . . 109.5 ?
O1 C7 H7C . . 109.5 ?
H7A C7 H7C . . 109.5 ?
H7B C7 H7C . . 109.5 ?
O2 C8 C1 . . 120.99(15) ?
O2 C8 C9 . . 120.56(15) ?
C1 C8 C9 . . 118.44(14) ?
C10 C9 C8 . . 121.97(15) ?
C10 C9 H9 . . 119.0 ?
C8 C9 H9 . . 119.0 ?
C9 C10 C11 . . 127.06(15) ?
C9 C10 H10 . . 116.5 ?
C11 C10 H10 . . 116.5 ?
C16 C11 C12 . . 119.01(16) ?
C16 C11 C10 . . 118.85(15) ?
C12 C11 C10 . . 122.11(15) ?
C13 C12 C11 . . 119.15(16) ?
C13 C12 H12 . . 120.4 ?
C11 C12 H12 . . 120.4 ?
C12 C13 C14 . . 122.17(16) ?
C12 C13 Cl1 . . 118.86(14) ?
C14 C13 Cl1 . . 118.94(13) ?
C15 C14 C13 . . 118.62(15) ?
C15 C14 H14 . . 120.7 ?
C13 C14 H14 . . 120.7 ?
C14 C15 C16 . . 120.40(16) ?
C14 C15 H15 . . 119.8 ?
C16 C15 H15 . . 119.8 ?
C15 C16 C11 . . 120.65(16) ?
C15 C16 H16 . . 119.7 ?
C11 C16 H16 . . 119.7 ?

loop_
_geom_bond_atom_site_label_1
_geom_bond_atom_site_label_2
_geom_bond_site_symmetry_2
_geom_bond_distance
_geom_bond_publ_flag
Cl1 C13 . 1.747(2) ?
O1 C4 . 1.369(2) ?
O1 C7 . 1.431(2) ?
O2 C8 . 1.225(2) ?
C1 C6 . 1.393(2) ?
C1 C2 . 1.400(2) ?
C1 C8 . 1.485(2) ?
C2 C3 . 1.383(2) ?
C2 H2 . 0.9500 ?
C3 C4 . 1.393(2) ?
C3 H3 . 0.9500 ?
C4 C5 . 1.395(2) ?
C5 C6 . 1.382(2) ?
C5 H5 . 0.9500 ?
C6 H6 . 0.9500 ?
C7 H7A . 0.9800 ?
C7 H7B . 0.9800 ?
C7 H7C . 0.9800 ?
C8 C9 . 1.486(2) ?
C9 C10 . 1.323(2) ?
C9 H9 . 0.9500 ?
C10 C11 . 1.470(2) ?
C10 H10 . 0.9500 ?
C11 C16 . 1.393(2) ?
C11 C12 . 1.404(2) ?
C12 C13 . 1.379(2) ?
C12 H12 . 0.9500 ?
C13 C14 . 1.387(3) ?
C14 C15 . 1.383(3) ?
C14 H14 . 0.9500 ?
C15 C16 . 1.392(2) ?
C15 H15 . 0.9500 ?
C16 H16 . 0.9500 ?

loop_
_geom_hbond_atom_site_label_D
_geom_hbond_atom_site_label_H
_geom_hbond_atom_site_label_A
_geom_hbond_site_symmetry_A
_geom_hbond_distance_DH
_geom_hbond_distance_HA
_geom_hbond_distance_DA
_geom_hbond_angle_DHA
C7 H7A O2 1_655 0.98 2.58 3.545(2) 168
C16 H16 O1 1_465 0.95 2.51 3.424(2) 162

loop_
_geom_torsion_atom_site_label_1
_geom_torsion_atom_site_label_2
_geom_torsion_atom_site_label_3
_geom_torsion_atom_site_label_4
_geom_torsion_site_symmetry_1
_geom_torsion_site_symmetry_2
_geom_torsion_site_symmetry_3
_geom_torsion_site_symmetry_4
_geom_torsion
_geom_torsion_publ_flag
C6 C1 C2 C3 . . . . -1.5(3) ?
C8 C1 C2 C3 . . . . 174.97(16) ?
C1 C2 C3 C4 . . . . 0.2(3) ?
C7 O1 C4 C3 . . . . -179.98(16) ?
C7 O1 C4 C5 . . . . 0.4(2) ?
C2 C3 C4 O1 . . . . -178.27(15) ?
C2 C3 C4 C5 . . . . 1.4(3) ?
O1 C4 C5 C6 . . . . 178.08(17) ?
C3 C4 C5 C6 . . . . -1.5(2) ?
C4 C5 C6 C1 . . . . 0.2(3) ?
C2 C1 C6 C5 . . . . 1.4(3) ?
C8 C1 C6 C5 . . . . -175.25(16) ?
C6 C1 C8 O2 . . . . 12.6(3) ?
C2 C1 C8 O2 . . . . -163.87(19) ?
C6 C1 C8 C9 . . . . -167.35(17) ?
C2 C1 C8 C9 . . . . 16.2(2) ?
O2 C8 C9 C10 . . . . 19.7(3) ?
C1 C8 C9 C10 . . . . -160.40(17) ?
C8 C9 C10 C11 . . . . -177.75(17) ?
C9 C10 C11 C16 . . . . -173.68(18) ?
C9 C10 C11 C12 . . . . 8.1(3) ?
C16 C11 C12 C13 . . . . -0.1(3) ?
C10 C11 C12 C13 . . . . 178.09(16) ?
C11 C12 C13 C14 . . . . -0.2(3) ?
C11 C12 C13 Cl1 . . . . -178.31(13) ?
C12 C13 C14 C15 . . . . 0.4(3) ?
Cl1 C13 C14 C15 . . . . 178.47(14) ?
C13 C14 C15 C16 . . . . -0.2(3) ?
C14 C15 C16 C11 . . . . -0.1(3) ?
C12 C11 C16 C15 . . . . 0.2(3) ?
C10 C11 C16 C15 . . . . -178.02(16) ?

loop_
_cod_related_entry_id
_cod_related_entry_database
_cod_related_entry_code
1 ChemSpider 4648016
